data_7212317
loop_
_publ_author_name
'Jha, Sushil'
'Silversides, Jon D.'
'Boyle, Ross W.'
'Archibald, Stephen J.'

_publ_section_title
;
 Hydrogen bonded dimers vs. one-dimensional chains in
 2-thiooxoimidazolidin-4-one (thiohydantoin) drug derivatives
;
_journal_issue 6
_journal_name_full CrystEngComm
_journal_page_first 1730
_journal_paper_doi 10.1039/b924683e
_journal_volume 12
_journal_year 2010
_chemical_formula_moiety 'C17 H16 N2 O S'
_chemical_formula_sum 'C17 H16 N2 O S'
_chemical_formula_weight 296.38
_chemical_name_systematic
;
?
;
_space_group_IT_number 14
_symmetry_cell_setting monoclinic
_symmetry_space_group_name_Hall '-P 2yn'
_symmetry_space_group_name_H-M 'P 1 21/n 1'
_atom_sites_solution_hydrogens geom
_atom_sites_solution_primary direct
_atom_sites_solution_secondary difmap
_audit_creation_method SHELXL-97
_cell_angle_alpha 90.00
_cell_angle_beta 101.028(10)
_cell_angle_gamma 90.00
_cell_formula_units_Z 4
_cell_length_a 9.0344(11)
_cell_length_b 17.331(3)
_cell_length_c 9.5981(11)
_cell_measurement_reflns_used 385
_cell_measurement_temperature 150(2)
_cell_measurement_theta_max 65.73
_cell_measurement_theta_min 6.45
_cell_volume 1475.1(4)
_computing_cell_refinement 'X-AREA (Stoe & Cie, 2002)'
_computing_data_collection 'X-AREA (Stoe & Cie, 2002)'
_computing_data_reduction 'X-RED (Stoe & Cie, 2002)'
_computing_molecular_graphics 'ORTEP III (Farrugia, 1997)'
_computing_publication_material 'SHELXL97(Sheldrick, 1997) and WinGX (Farrugia, 1999)'
_computing_structure_refinement 'SHELXL97 (Sheldrick, 1997)'
_computing_structure_solution 'SHELXS97 (Sheldrick, 1997)'
_diffrn_ambient_temperature 150(2)
_diffrn_measured_fraction_theta_full 0.979
_diffrn_measured_fraction_theta_max 0.979
_diffrn_measurement_device_type 'Stoe IPDS-II image plate'
_diffrn_measurement_method '\w scans, 96 frames at 2\% intervals, exposure time 1.5 minutes'
_diffrn_radiation_monochromator graphite
_diffrn_radiation_source 'fine-focus sealed tube'
_diffrn_radiation_type MoK\a
_diffrn_radiation_wavelength 0.71073
_diffrn_reflns_av_R_equivalents 0.1200
_diffrn_reflns_av_sigmaI/netI 0.0846
_diffrn_reflns_limit_h_max 13
_diffrn_reflns_limit_h_min -14
_diffrn_reflns_limit_k_max 26
_diffrn_reflns_limit_k_min -27
_diffrn_reflns_limit_l_max 15
_diffrn_reflns_limit_l_min -15
_diffrn_reflns_number 20656
_diffrn_reflns_theta_full 34.78
_diffrn_reflns_theta_max 34.78
_diffrn_reflns_theta_min 2.58
_exptl_absorpt_coefficient_mu 0.219
_exptl_absorpt_correction_type none
_exptl_crystal_colour colourless
_exptl_crystal_density_diffrn 1.335
_exptl_crystal_density_method 'not measured'
_exptl_crystal_description block
_exptl_crystal_F_000 624
_exptl_crystal_size_max 0.31
_exptl_crystal_size_mid 0.22
_exptl_crystal_size_min 0.20
_refine_diff_density_max 0.738
_refine_diff_density_min -0.821
_refine_diff_density_rms 0.120
_refine_ls_extinction_coef 0.094(11)
_refine_ls_extinction_expression Fc^*^=kFc[1+0.001xFc^2^\l^3^/sin(2\q)]^-1/4^
_refine_ls_extinction_method SHELXL
_refine_ls_goodness_of_fit_ref 1.043
_refine_ls_hydrogen_treatment constr
_refine_ls_matrix_type full
_refine_ls_number_parameters 191
_refine_ls_number_reflns 6254
_refine_ls_number_restraints 0
_refine_ls_restrained_S_all 1.043
_refine_ls_R_factor_all 0.1185
_refine_ls_R_factor_gt 0.0733
_refine_ls_shift/su_max 0.018
_refine_ls_shift/su_mean 0.002
_refine_ls_structure_factor_coef Fsqd
_refine_ls_weighting_details 'calc w=1/[\s^2^(Fo^2^)+(0.1372P)^2^+0.0000P] where P=(Fo^2^+2Fc^2^)/3'
_refine_ls_weighting_scheme calc
_refine_ls_wR_factor_gt 0.1926
_refine_ls_wR_factor_ref 0.2366
_reflns_number_gt 3616
_reflns_number_total 6254
_reflns_threshold_expression >2sigma(I)
_cod_data_source_file b924683e.txt
_cod_data_source_block sja12_06
_cod_depositor_comments
;
The following automatic conversions were performed:

'_symmetry_cell_setting' value 'Monoclinic' changed to 'monoclinic'
according to /home/saulius/struct/CIF-dictionaries/cif_core.dic
dictionary named 'cif_core.dic' version 2.4.2 from 2011-04-26.

Automatic conversion script
Id: cif_fix_values 1891 2012-01-12 08:04:46Z andrius 
;
_cod_original_sg_symbol_H-M P21/n
_cod_database_code 7212317

loop_
_symmetry_equiv_pos_as_xyz
'x, y, z'
'-x+1/2, y+1/2, -z+1/2'
'-x, -y, -z'
'x-1/2, -y-1/2, z-1/2'

loop_
_atom_site_label
_atom_site_type_symbol
_atom_site_fract_x
_atom_site_fract_y
_atom_site_fract_z
_atom_site_U_iso_or_equiv
_atom_site_adp_type
_atom_site_occupancy
_atom_site_symmetry_multiplicity
_atom_site_calc_flag
_atom_site_refinement_flags
C1 C 0.27187(19) 0.16068(10) 0.64482(19) 0.0308(3) Uani 1 1 d .
C2 C 0.45373(19) 0.25252(10) 0.70973(18) 0.0287(3) Uani 1 1 d .
C3 C 0.3510(2) 0.28004(10) 0.57538(19) 0.0312(3) Uani 1 1 d .
H3 H 0.2940 0.3262 0.5987 0.037 Uiso 1 1 calc R
C4 C 0.4661(2) 0.13693(10) 0.86668(19) 0.0310(3) Uani 1 1 d .
H4A H 0.3852 0.1069 0.8981 0.037 Uiso 1 1 calc R
H4B H 0.5089 0.1726 0.9446 0.037 Uiso 1 1 calc R
C5 C 0.58871(19) 0.08167(9) 0.84218(19) 0.0287(3) Uani 1 1 d .
C6 C 0.6688(2) 0.04147(10) 0.9588(2) 0.0316(3) Uani 1 1 d .
H6 H 0.6452 0.0493 1.0501 0.038 Uiso 1 1 calc R
C7 C 0.7823(2) -0.00979(11) 0.9430(2) 0.0369(4) Uani 1 1 d .
H7 H 0.8373 -0.0359 1.0235 0.044 Uiso 1 1 calc R
C8 C 0.8157(2) -0.02300(12) 0.8094(2) 0.0407(4) Uani 1 1 d .
H8 H 0.8927 -0.0584 0.7980 0.049 Uiso 1 1 calc R
C9 C 0.7354(3) 0.01600(12) 0.6932(2) 0.0414(4) Uani 1 1 d .
H9 H 0.7575 0.0070 0.6017 0.050 Uiso 1 1 calc R
C10 C 0.6227(2) 0.06825(11) 0.7088(2) 0.0355(4) Uani 1 1 d .
H10 H 0.5688 0.0948 0.6283 0.043 Uiso 1 1 calc R
C11 C 0.4334(2) 0.30147(11) 0.4548(2) 0.0344(4) Uani 1 1 d .
H11A H 0.3579 0.3105 0.3670 0.041 Uiso 1 1 calc R
H11B H 0.4893 0.3503 0.4794 0.041 Uiso 1 1 calc R
C12 C 0.5420(2) 0.24028(11) 0.4266(2) 0.0335(4) Uani 1 1 d .
C13 C 0.6928(2) 0.24484(12) 0.4915(2) 0.0380(4) Uani 1 1 d .
H13 H 0.7273 0.2880 0.5498 0.046 Uiso 1 1 calc R
C14 C 0.7940(3) 0.18735(14) 0.4726(3) 0.0523(6) Uani 1 1 d .
H14 H 0.8968 0.1911 0.5181 0.063 Uiso 1 1 calc R
C15 C 0.7446(4) 0.12469(14) 0.3874(4) 0.0644(9) Uani 1 1 d .
H15 H 0.8138 0.0856 0.3730 0.077 Uiso 1 1 calc R
C16 C 0.5938(4) 0.11890(14) 0.3228(3) 0.0621(8) Uani 1 1 d .
H16 H 0.5597 0.0754 0.2654 0.074 Uiso 1 1 calc R
C17 C 0.4926(3) 0.17662(13) 0.3417(2) 0.0460(5) Uani 1 1 d .
H17 H 0.3896 0.1726 0.2968 0.055 Uiso 1 1 calc R
N1 N 0.39998(16) 0.18221(8) 0.74319(16) 0.0290(3) Uani 1 1 d .
N2 N 0.24727(17) 0.21564(10) 0.54562(17) 0.0342(3) Uani 1 1 d .
H2 H 0.1753 0.2130 0.4697 0.041 Uiso 1 1 calc R
O1 O 0.56296(15) 0.28609(8) 0.77542(14) 0.0343(3) Uani 1 1 d .
S1 S 0.17115(6) 0.08193(3) 0.65420(6) 0.04048(17) Uani 1 1 d .

loop_
_atom_site_aniso_label
_atom_site_aniso_U_11
_atom_site_aniso_U_22
_atom_site_aniso_U_33
_atom_site_aniso_U_23
_atom_site_aniso_U_13
_atom_site_aniso_U_12
C1 0.0287(7) 0.0347(8) 0.0294(8) -0.0026(6) 0.0063(6) 0.0011(6)
C2 0.0289(7) 0.0312(7) 0.0257(7) -0.0005(6) 0.0043(5) 0.0018(6)
C3 0.0317(8) 0.0327(8) 0.0281(8) 0.0011(6) 0.0032(6) 0.0034(6)
C4 0.0327(8) 0.0332(8) 0.0274(8) 0.0030(6) 0.0066(6) 0.0036(6)
C5 0.0284(7) 0.0289(7) 0.0289(8) 0.0012(6) 0.0058(6) -0.0015(5)
C6 0.0334(8) 0.0316(7) 0.0295(8) 0.0025(6) 0.0051(6) -0.0010(6)
C7 0.0331(8) 0.0362(9) 0.0403(10) 0.0077(7) 0.0045(7) 0.0041(7)
C8 0.0403(10) 0.0380(9) 0.0465(11) 0.0038(8) 0.0150(8) 0.0092(7)
C9 0.0473(11) 0.0418(10) 0.0382(10) 0.0023(8) 0.0162(8) 0.0090(8)
C10 0.0405(9) 0.0361(8) 0.0309(9) 0.0040(7) 0.0090(7) 0.0054(7)
C11 0.0376(9) 0.0348(8) 0.0303(8) 0.0053(6) 0.0050(6) 0.0033(7)
C12 0.0394(9) 0.0331(8) 0.0297(8) 0.0028(6) 0.0107(7) -0.0016(7)
C13 0.0373(9) 0.0389(9) 0.0406(10) 0.0057(7) 0.0141(7) -0.0012(7)
C14 0.0464(11) 0.0517(12) 0.0666(16) 0.0214(11) 0.0303(11) 0.0115(10)
C15 0.091(2) 0.0390(11) 0.083(2) 0.0130(12) 0.0649(18) 0.0146(12)
C16 0.102(2) 0.0374(11) 0.0613(16) -0.0106(10) 0.0527(16) -0.0105(12)
C17 0.0618(13) 0.0447(11) 0.0349(10) -0.0063(8) 0.0180(9) -0.0109(10)
N1 0.0286(6) 0.0308(6) 0.0271(7) 0.0002(5) 0.0036(5) 0.0011(5)
N2 0.0287(7) 0.0430(8) 0.0287(7) 0.0015(6) -0.0004(5) -0.0008(6)
O1 0.0345(6) 0.0385(7) 0.0282(6) -0.0003(5) 0.0019(5) -0.0044(5)
S1 0.0391(3) 0.0397(3) 0.0425(3) -0.00287(19) 0.0077(2) -0.00909(18)

loop_
_atom_type_symbol
_atom_type_description
_atom_type_scat_dispersion_real
_atom_type_scat_dispersion_imag
_atom_type_scat_source
C C 0.0033 0.0016 'International Tables Vol C Tables 4.2.6.8 and 6.1.1.4'
N N 0.0061 0.0033 'International Tables Vol C Tables 4.2.6.8 and 6.1.1.4'
O O 0.0106 0.0060 'International Tables Vol C Tables 4.2.6.8 and 6.1.1.4'
S S 0.1246 0.1234 'International Tables Vol C Tables 4.2.6.8 and 6.1.1.4'
H H 0.0000 0.0000 'International Tables Vol C Tables 4.2.6.8 and 6.1.1.4'

loop_
_geom_angle_atom_site_label_1
_geom_angle_atom_site_label_2
_geom_angle_atom_site_label_3
_geom_angle
N2 C1 N1 107.14(16)
N2 C1 S1 127.58(15)
N1 C1 S1 125.27(14)
O1 C2 N1 126.39(16)
O1 C2 C3 126.63(16)
N1 C2 C3 106.98(14)
N2 C3 C2 101.13(14)
N2 C3 C11 115.18(15)
C2 C3 C11 114.26(15)
N2 C3 H3 108.6
C2 C3 H3 108.6
C11 C3 H3 108.6
N1 C4 C5 114.43(14)
N1 C4 H4A 108.7
C5 C4 H4A 108.7
N1 C4 H4B 108.7
C5 C4 H4B 108.7
H4A C4 H4B 107.6
C10 C5 C6 118.82(16)
C10 C5 C4 122.99(16)
C6 C5 C4 118.19(16)
C7 C6 C5 120.79(18)
C7 C6 H6 119.6
C5 C6 H6 119.6
C6 C7 C8 120.12(18)
C6 C7 H7 119.9
C8 C7 H7 119.9
C9 C8 C7 119.29(18)
C9 C8 H8 120.4
C7 C8 H8 120.4
C8 C9 C10 120.83(19)
C8 C9 H9 119.6
C10 C9 H9 119.6
C5 C10 C9 120.15(18)
C5 C10 H10 119.9
C9 C10 H10 119.9
C12 C11 C3 113.07(15)
C12 C11 H11A 109.0
C3 C11 H11A 109.0
C12 C11 H11B 109.0
C3 C11 H11B 109.0
H11A C11 H11B 107.8
C13 C12 C17 119.0(2)
C13 C12 C11 119.81(18)
C17 C12 C11 121.12(19)
C14 C13 C12 121.0(2)
C14 C13 H13 119.5
C12 C13 H13 119.5
C15 C14 C13 119.7(3)
C15 C14 H14 120.1
C13 C14 H14 120.1
C14 C15 C16 120.0(2)
C14 C15 H15 120.0
C16 C15 H15 120.0
C15 C16 C17 120.2(2)
C15 C16 H16 119.9
C17 C16 H16 119.9
C16 C17 C12 120.1(3)
C16 C17 H17 120.0
C12 C17 H17 120.0
C2 N1 C1 111.32(15)
C2 N1 C4 124.22(15)
C1 N1 C4 124.45(15)
C1 N2 C3 113.30(15)
C1 N2 H2 123.3
C3 N2 H2 123.3

loop_
_geom_bond_atom_site_label_1
_geom_bond_atom_site_label_2
_geom_bond_distance
C1 N2 1.335(2)
C1 N1 1.397(2)
C1 S1 1.6523(19)
C2 O1 1.213(2)
C2 N1 1.372(2)
C2 C3 1.515(2)
C3 N2 1.450(2)
C3 C11 1.537(3)
C3 H3 1.0000
C4 N1 1.451(2)
C4 C5 1.516(2)
C4 H4A 0.9900
C4 H4B 0.9900
C5 C10 1.392(3)
C5 C6 1.397(2)
C6 C7 1.387(3)
C6 H6 0.9500
C7 C8 1.391(3)
C7 H7 0.9500
C8 C9 1.384(3)
C8 H8 0.9500
C9 C10 1.392(3)
C9 H9 0.9500
C10 H10 0.9500
C11 C12 1.504(3)
C11 H11A 0.9900
C11 H11B 0.9900
C12 C13 1.388(3)
C12 C17 1.393(3)
C13 C14 1.387(3)
C13 H13 0.9500
C14 C15 1.381(5)
C14 H14 0.9500
C15 C16 1.388(5)
C15 H15 0.9500
C16 C17 1.391(4)
C16 H16 0.9500
C17 H17 0.9500
N2 H2 0.8800

loop_
_geom_hbond_atom_site_label_D
_geom_hbond_atom_site_label_H
_geom_hbond_atom_site_label_A
_geom_hbond_distance_DH
_geom_hbond_distance_HA
_geom_hbond_distance_DA
_geom_hbond_angle_DHA
_geom_hbond_site_symmetry_A
N2 H2 O1 0.88 1.95 2.801(2) 163.9 4_565

loop_
_geom_torsion_atom_site_label_1
_geom_torsion_atom_site_label_2
_geom_torsion_atom_site_label_3
_geom_torsion_atom_site_label_4
_geom_torsion
O1 C2 C3 N2 178.09(17)
N1 C2 C3 N2 -1.84(17)
O1 C2 C3 C11 53.7(2)
N1 C2 C3 C11 -126.19(16)
N1 C4 C5 C10 -7.6(2)
N1 C4 C5 C6 173.73(15)
C10 C5 C6 C7 1.3(3)
C4 C5 C6 C7 -179.93(16)
C5 C6 C7 C8 -1.4(3)
C6 C7 C8 C9 0.6(3)
C7 C8 C9 C10 0.3(3)
C6 C5 C10 C9 -0.5(3)
C4 C5 C10 C9 -179.16(18)
C8 C9 C10 C5 -0.3(3)
N2 C3 C11 C12 -67.0(2)
C2 C3 C11 C12 49.5(2)
C3 C11 C12 C13 -94.0(2)
C3 C11 C12 C17 82.7(2)
C17 C12 C13 C14 0.2(3)
C11 C12 C13 C14 176.99(18)
C12 C13 C14 C15 0.3(3)
C13 C14 C15 C16 -0.9(4)
C14 C15 C16 C17 1.0(4)
C15 C16 C17 C12 -0.5(4)
C13 C12 C17 C16 -0.2(3)
C11 C12 C17 C16 -176.87(19)
O1 C2 N1 C1 179.86(17)
C3 C2 N1 C1 -0.21(19)
O1 C2 N1 C4 1.1(3)
C3 C2 N1 C4 -178.99(15)
N2 C1 N1 C2 2.4(2)
S1 C1 N1 C2 -176.88(13)
N2 C1 N1 C4 -178.82(15)
S1 C1 N1 C4 1.9(3)
C5 C4 N1 C2 -89.3(2)
C5 C4 N1 C1 92.1(2)
N1 C1 N2 C3 -3.8(2)
S1 C1 N2 C3 175.49(14)
C2 C3 N2 C1 3.49(19)
C11 C3 N2 C1 127.21(17)
